data_7214947
loop_
_publ_author_name
'Aitipamula, Srinivasulu'
'Wong, Annie B. H.'
'Chow, Pui Shan'
'Tan, Reginald B. H.'

_publ_section_title
;
 Polymorphism and phase transformations of a cocrystal of nicotinamide and
 pimelic acid
;
_journal_issue 23
_journal_name_full CrystEngComm
_journal_page_first 8193
_journal_paper_doi 10.1039/c2ce26151k
_journal_volume 14
_journal_year 2012
_chemical_formula_moiety 'C7 H12 O4, C6 H6 N2 O'
_chemical_formula_sum 'C13 H18 N2 O5'
_chemical_formula_weight 282.29
_chemical_melting_point 383
_chemical_name_common
;
Form 1 of 1:1 nicotinamide and pimelic acid
;
_chemical_name_systematic
;
Form 1 of 1:1 nicotinamide and pimelic acid
;
_space_group_IT_number 2
_symmetry_cell_setting triclinic
_symmetry_space_group_name_Hall '-P 1'
_symmetry_space_group_name_H-M 'P -1'
_atom_sites_solution_hydrogens geom
_atom_sites_solution_primary direct
_atom_sites_solution_secondary difmap
_audit_creation_method SHELXL-97
_cell_angle_alpha 99.69(3)
_cell_angle_beta 94.01(3)
_cell_angle_gamma 103.93(3)
_cell_formula_units_Z 2
_cell_length_a 5.4242(11)
_cell_length_b 7.3161(15)
_cell_length_c 17.917(4)
_cell_measurement_reflns_used 2085
_cell_measurement_temperature 110(2)
_cell_measurement_theta_max 31.0442
_cell_measurement_theta_min 2.3219
_cell_volume 675.7(3)
_computing_cell_refinement 'CrystalClear (Rigaku Inc., 2007)'
_computing_data_collection 'CrystalClear (Rigaku Inc., 2007)'
_computing_data_reduction 'CrystalClear (Rigaku Inc., 2007)'
_computing_structure_refinement 'SHELXL-97 (Sheldrick, 1997)'
_computing_structure_solution 'SHELXS-97 (Sheldrick, 1990)'
_diffrn_ambient_temperature 110(2)
_diffrn_measured_fraction_theta_full 0.986
_diffrn_measured_fraction_theta_max 0.977
_diffrn_measurement_device_type 'Rigaku Saturn 70 CCD area detector'
_diffrn_measurement_method '\w scans'
_diffrn_radiation_monochromator graphite
_diffrn_radiation_source 'fine-focus sealed tube'
_diffrn_radiation_type MoK\a
_diffrn_radiation_wavelength 0.71073
_diffrn_reflns_av_R_equivalents 0.0247
_diffrn_reflns_av_sigmaI/netI 0.0238
_diffrn_reflns_limit_h_max 6
_diffrn_reflns_limit_h_min -7
_diffrn_reflns_limit_k_max 9
_diffrn_reflns_limit_k_min -9
_diffrn_reflns_limit_l_max 23
_diffrn_reflns_limit_l_min -23
_diffrn_reflns_number 9535
_diffrn_reflns_theta_full 25.00
_diffrn_reflns_theta_max 28.28
_diffrn_reflns_theta_min 2.32
_exptl_absorpt_coefficient_mu 0.107
_exptl_absorpt_correction_T_max 0.9883
_exptl_absorpt_correction_T_min 0.9543
_exptl_absorpt_correction_type multi-scan
_exptl_absorpt_process_details 'R. H. Blessing, Acta Cryst. 1995 A51, 33-38'
_exptl_crystal_colour colorless
_exptl_crystal_density_diffrn 1.388
_exptl_crystal_density_method 'not measured'
_exptl_crystal_description Plate
_exptl_crystal_F_000 300
_exptl_crystal_size_max 0.44
_exptl_crystal_size_mid 0.22
_exptl_crystal_size_min 0.11
_refine_diff_density_max 0.431
_refine_diff_density_min -0.311
_refine_diff_density_rms 0.060
_refine_ls_extinction_method none
_refine_ls_goodness_of_fit_ref 1.144
_refine_ls_hydrogen_treatment mixed
_refine_ls_matrix_type full
_refine_ls_number_parameters 197
_refine_ls_number_reflns 3289
_refine_ls_number_restraints 0
_refine_ls_restrained_S_all 1.144
_refine_ls_R_factor_all 0.0609
_refine_ls_R_factor_gt 0.0554
_refine_ls_shift/su_max 0.001
_refine_ls_shift/su_mean 0.000
_refine_ls_structure_factor_coef Fsqd
_refine_ls_weighting_details 'calc w=1/[\s^2^(Fo^2^)+(0.0895P)^2^+0.1493P] where P=(Fo^2^+2Fc^2^)/3'
_refine_ls_weighting_scheme calc
_refine_ls_wR_factor_gt 0.1504
_refine_ls_wR_factor_ref 0.1560
_reflns_number_gt 2972
_reflns_number_total 3289
_reflns_threshold_expression >2sigma(I)
_cod_data_source_file c2ce26151k.txt
_cod_data_source_block PANAF1
_cod_depositor_comments
;
The following automatic conversions were performed:

'_chemical_melting_point' value '383 K' was changed to '383' - the
value should be numeric and without a unit
designator.

'_symmetry_cell_setting' value 'Triclinic' changed to
'triclinic' according to
/usr/data/users/saulius/automatic-downloads/retrospective/RSC/lib/dictionaries/cif_core.dic
dictionary named 'cif_core.dic' version 2.4.2 from
2011-04-26.

'_exptl_absorpt_correction_type' value 'Multi-scan'
changed to 'multi-scan' according to
/usr/data/users/saulius/automatic-downloads/retrospective/RSC/lib/dictionaries/cif_core.dic
dictionary named 'cif_core.dic' version 2.4.2 from 2011-04-26.

Automatic conversion script
Id: cif_fix_values 2281 2013-09-26 08:29:07Z andrius 
;
_cod_original_cell_volume 675.7(2)
_cod_database_code 7214947

loop_
_symmetry_equiv_pos_as_xyz
'x, y, z'
'-x, -y, -z'

loop_
_atom_site_label
_atom_site_type_symbol
_atom_site_fract_x
_atom_site_fract_y
_atom_site_fract_z
_atom_site_U_iso_or_equiv
_atom_site_adp_type
_atom_site_occupancy
_atom_site_symmetry_multiplicity
_atom_site_calc_flag
_atom_site_refinement_flags
O5 O 0.1253(2) 0.74675(15) 0.15330(6) 0.0256(3) Uani 1 1 d .
N1 N -0.1322(2) 0.79917(17) 0.75662(7) 0.0224(3) Uani 1 1 d .
O4 O -0.27554(19) 0.56679(15) 0.12280(6) 0.0265(3) Uani 1 1 d .
O2 O 0.7701(2) 0.81379(16) 0.56788(6) 0.0296(3) Uani 1 1 d .
O3 O 0.4785(2) 0.71794(17) 0.64498(6) 0.0288(3) Uani 1 1 d .
O1 O 0.1529(2) 0.82336(15) 1.01715(6) 0.0267(3) Uani 1 1 d .
C1 C 0.0222(3) 0.81179(19) 0.88689(7) 0.0202(3) Uani 1 1 d .
C8 C 0.3238(3) 0.6942(2) 0.51733(8) 0.0232(3) Uani 1 1 d .
H8A H 0.1977 0.7649 0.5349 0.028 Uiso 1 1 calc R
H8B H 0.2426 0.5557 0.5130 0.028 Uiso 1 1 calc R
C11 C 0.1647(3) 0.7000(2) 0.30304(7) 0.0219(3) Uani 1 1 d .
H11A H 0.2306 0.8389 0.3040 0.026 Uiso 1 1 calc R
H11B H 0.2906 0.6338 0.2818 0.026 Uiso 1 1 calc R
C12 C -0.0899(3) 0.6245(2) 0.25260(8) 0.0216(3) Uani 1 1 d .
H12A H -0.1560 0.4871 0.2546 0.026 Uiso 1 1 calc R
H12B H -0.2123 0.6927 0.2749 0.026 Uiso 1 1 calc R
C6 C -0.0206(3) 0.7598(2) 0.96294(8) 0.0219(3) Uani 1 1 d .
C13 C -0.0887(3) 0.64251(19) 0.17000(8) 0.0209(3) Uani 1 1 d .
C9 C 0.3799(3) 0.7311(2) 0.43824(8) 0.0220(3) Uani 1 1 d .
H9A H 0.4573 0.8695 0.4410 0.026 Uiso 1 1 calc R
H9B H 0.5032 0.6595 0.4190 0.026 Uiso 1 1 calc R
C7 C 0.5500(3) 0.74998(19) 0.57729(8) 0.0214(3) Uani 1 1 d .
N2 N -0.2425(3) 0.6452(2) 0.97012(8) 0.0343(3) Uani 1 1 d .
C2 C -0.1700(3) 0.75670(19) 0.82556(8) 0.0219(3) Uani 1 1 d .
H2 H -0.3349 0.6860 0.8329 0.026 Uiso 1 1 calc R
C10 C 0.1327(3) 0.6668(2) 0.38406(8) 0.0245(3) Uani 1 1 d .
H10A H 0.0096 0.7363 0.4050 0.029 Uiso 1 1 calc R
H10B H 0.0581 0.5282 0.3820 0.029 Uiso 1 1 calc R
C3 C 0.1006(3) 0.8973(2) 0.74638(8) 0.0231(3) Uani 1 1 d .
H3 H 0.1292 0.9251 0.6973 0.028 Uiso 1 1 calc R
C4 C 0.3028(3) 0.9606(2) 0.80441(8) 0.0241(3) Uani 1 1 d .
H4 H 0.4653 1.0318 0.7953 0.029 Uiso 1 1 calc R
C5 C 0.2629(3) 0.9179(2) 0.87597(8) 0.0229(3) Uani 1 1 d .
H5 H 0.3974 0.9602 0.9168 0.027 Uiso 1 1 calc R
H1 H -0.256(4) 0.623(3) 1.0191(13) 0.043(6) Uiso 1 1 d .
H13 H 0.122(4) 0.763(3) 0.1029(13) 0.040(5) Uiso 1 1 d .
H7 H 0.625(5) 0.744(4) 0.6835(16) 0.065(8) Uiso 1 1 d .
H6 H -0.379(5) 0.592(4) 0.9291(16) 0.060(7) Uiso 1 1 d .

loop_
_atom_site_aniso_label
_atom_site_aniso_U_11
_atom_site_aniso_U_22
_atom_site_aniso_U_33
_atom_site_aniso_U_23
_atom_site_aniso_U_13
_atom_site_aniso_U_12
O5 0.0210(5) 0.0337(6) 0.0182(5) 0.0073(4) 0.0004(4) -0.0011(4)
N1 0.0219(6) 0.0261(6) 0.0184(5) 0.0037(4) 0.0010(4) 0.0054(5)
O4 0.0220(5) 0.0323(6) 0.0201(5) 0.0060(4) -0.0027(4) -0.0017(4)
O2 0.0213(5) 0.0412(6) 0.0244(5) 0.0084(4) 0.0012(4) 0.0036(4)
O3 0.0233(5) 0.0438(6) 0.0175(5) 0.0079(4) 0.0005(4) 0.0042(4)
O1 0.0232(5) 0.0337(6) 0.0194(5) 0.0069(4) -0.0010(4) -0.0001(4)
C1 0.0219(7) 0.0216(6) 0.0170(6) 0.0042(5) 0.0018(5) 0.0049(5)
C8 0.0195(6) 0.0313(7) 0.0174(6) 0.0044(5) 0.0001(5) 0.0042(5)
C11 0.0211(7) 0.0252(6) 0.0183(6) 0.0057(5) 0.0003(5) 0.0032(5)
C12 0.0208(6) 0.0250(6) 0.0182(6) 0.0058(5) 0.0021(5) 0.0031(5)
C6 0.0212(7) 0.0247(6) 0.0182(6) 0.0038(5) -0.0005(5) 0.0037(5)
C13 0.0211(6) 0.0215(6) 0.0193(6) 0.0040(5) 0.0007(5) 0.0041(5)
C9 0.0221(7) 0.0255(7) 0.0175(6) 0.0052(5) 0.0009(5) 0.0042(5)
C7 0.0227(7) 0.0225(6) 0.0194(6) 0.0038(5) 0.0022(5) 0.0069(5)
N2 0.0266(7) 0.0462(8) 0.0220(6) 0.0123(6) -0.0023(5) -0.0087(6)
C2 0.0206(7) 0.0236(6) 0.0208(6) 0.0046(5) 0.0018(5) 0.0040(5)
C10 0.0222(7) 0.0306(7) 0.0191(6) 0.0065(5) 0.0006(5) 0.0033(5)
C3 0.0254(7) 0.0237(6) 0.0208(6) 0.0059(5) 0.0044(5) 0.0059(5)
C4 0.0203(7) 0.0259(7) 0.0252(7) 0.0065(5) 0.0035(5) 0.0031(5)
C5 0.0210(7) 0.0244(6) 0.0218(6) 0.0048(5) 0.0008(5) 0.0035(5)

loop_
_atom_type_symbol
_atom_type_description
_atom_type_scat_dispersion_real
_atom_type_scat_dispersion_imag
_atom_type_scat_source
C C 0.0033 0.0016 'International Tables Vol C Tables 4.2.6.8 and 6.1.1.4'
H H 0.0000 0.0000 'International Tables Vol C Tables 4.2.6.8 and 6.1.1.4'
N N 0.0061 0.0033 'International Tables Vol C Tables 4.2.6.8 and 6.1.1.4'
O O 0.0106 0.0060 'International Tables Vol C Tables 4.2.6.8 and 6.1.1.4'

loop_
_geom_angle_atom_site_label_1
_geom_angle_atom_site_label_2
_geom_angle_atom_site_label_3
_geom_angle
C13 O5 H13 114.5(13)
C3 N1 C2 118.31(13)
C7 O3 H7 111.9(16)
C5 C1 C2 118.27(12)
C5 C1 C6 119.33(13)
C2 C1 C6 122.40(12)
C7 C8 C9 115.95(12)
C7 C8 H8A 108.3
C9 C8 H8A 108.3
C7 C8 H8B 108.3
C9 C8 H8B 108.3
H8A C8 H8B 107.4
C12 C11 C10 110.51(11)
C12 C11 H11A 109.5
C10 C11 H11A 109.5
C12 C11 H11B 109.5
C10 C11 H11B 109.5
H11A C11 H11B 108.1
C13 C12 C11 116.94(11)
C13 C12 H12A 108.1
C11 C12 H12A 108.1
C13 C12 H12B 108.1
C11 C12 H12B 108.1
H12A C12 H12B 107.3
O1 C6 N2 122.03(13)
O1 C6 C1 119.67(12)
N2 C6 C1 118.30(13)
O4 C13 O5 123.09(13)
O4 C13 C12 122.08(12)
O5 C13 C12 114.83(12)
C10 C9 C8 109.66(11)
C10 C9 H9A 109.7
C8 C9 H9A 109.7
C10 C9 H9B 109.7
C8 C9 H9B 109.7
H9A C9 H9B 108.2
O2 C7 O3 122.70(13)
O2 C7 C8 126.22(13)
O3 C7 C8 111.08(12)
C6 N2 H1 113.1(14)
C6 N2 H6 123.9(15)
H1 N2 H6 123(2)
N1 C2 C1 122.90(13)
N1 C2 H2 118.6
C1 C2 H2 118.6
C9 C10 C11 114.39(11)
C9 C10 H10A 108.7
C11 C10 H10A 108.7
C9 C10 H10B 108.7
C11 C10 H10B 108.7
H10A C10 H10B 107.6
N1 C3 C4 122.84(13)
N1 C3 H3 118.6
C4 C3 H3 118.6
C5 C4 C3 118.81(13)
C5 C4 H4 120.6
C3 C4 H4 120.6
C4 C5 C1 118.85(13)
C4 C5 H5 120.6
C1 C5 H5 120.6

loop_
_geom_bond_atom_site_label_1
_geom_bond_atom_site_label_2
_geom_bond_distance
O5 C13 1.3107(17)
O5 H13 0.93(2)
N1 C3 1.3357(19)
N1 C2 1.3410(17)
O4 C13 1.2250(18)
O2 C7 1.2075(18)
O3 C7 1.3394(17)
O3 H7 0.97(3)
O1 C6 1.2469(18)
C1 C5 1.3946(19)
C1 C2 1.395(2)
C1 C6 1.4938(18)
C8 C7 1.501(2)
C8 C9 1.5242(18)
C8 H8A 0.9900
C8 H8B 0.9900
C11 C12 1.523(2)
C11 C10 1.5264(18)
C11 H11A 0.9900
C11 H11B 0.9900
C12 C13 1.5081(18)
C12 H12A 0.9900
C12 H12B 0.9900
C6 N2 1.3191(19)
C9 C10 1.524(2)
C9 H9A 0.9900
C9 H9B 0.9900
N2 H1 0.92(2)
N2 H6 0.96(3)
C2 H2 0.9500
C10 H10A 0.9900
C10 H10B 0.9900
C3 C4 1.390(2)
C3 H3 0.9500
C4 C5 1.3891(19)
C4 H4 0.9500
C5 H5 0.9500
